data_1566748
loop_
_publ_author_name
'Kodama, Takuya'
'Saito, Kanako'
'Tobisu, Mamoru'

_publ_section_title
;
 Nickel-Catalyzed Skeletal Transformation of Tropone Derivatives via C--C
 Bond Activation: Catalyst-Controlled Access to Diverse Ring Systems
;
_journal_name_full 'Chemical Science'
_journal_paper_doi 10.1039/D2SC01394K
_journal_year 2022
_chemical_formula_moiety '2(C26 H28 N2 Ni O3), C7 H8'
_chemical_formula_sum 'C59 H64 N4 Ni2 O6'
_chemical_formula_weight 1042.56
_chemical_properties_physical Oxygen-sensitive
_space_group_crystal_system monoclinic
_space_group_IT_number 14
_space_group_name_Hall '-P 2ybc'
_space_group_name_H-M_alt 'P 1 21/c 1'
_atom_sites_solution_hydrogens geom
_atom_sites_solution_primary dual
_audit_creation_date 2020-02-03
_audit_creation_method
;
Olex2 1.2-ac3
(compiled 2017.02.24 svn.r3390 for Rigaku Oxford Diffraction, GUI svn.r5318)
;
_audit_update_record
;
2021-10-14 deposited with the CCDC.	2022-04-04 downloaded from the CCDC.
;
_cell_angle_alpha 90
_cell_angle_beta 106.854(4)
_cell_angle_gamma 90
_cell_formula_units_Z 4
_cell_length_a 19.0889(5)
_cell_length_b 15.9034(4)
_cell_length_c 18.9504(7)
_cell_measurement_reflns_used 18930
_cell_measurement_temperature 123
_cell_measurement_theta_max 31.0000
_cell_measurement_theta_min 2.5020
_cell_volume 5505.8(3)
_computing_cell_refinement 'CrysAlisPro 1.171.39.46e (Rigaku OD, 2018)'
_computing_data_collection 'CrysAlisPro 1.171.39.46e (Rigaku OD, 2018)'
_computing_data_reduction 'CrysAlisPro 1.171.39.46e (Rigaku OD, 2018)'
_computing_molecular_graphics 'Olex2 (Dolomanov et al., 2009)'
_computing_publication_material 'Olex2 (Dolomanov et al., 2009)'
_computing_structure_refinement 'ShelXL (Sheldrick, 2015)'
_computing_structure_solution 'ShelXT (Sheldrick, 2015)'
_diffrn_ambient_temperature 123
_diffrn_detector 'CCD plate'
_diffrn_detector_type HyPix
_diffrn_measured_fraction_theta_full 0.981
_diffrn_measured_fraction_theta_max 0.754
_diffrn_measurement_details
;
List of Runs (angles in degrees, time in seconds):

  # Type    Start    End  Width  t~exp~   \w     \q     \k     \f   Frames
#--------------------------------------------------------------------------
  1  \w     18.00  67.00   0.50   13.02    --   -5.34  59.00-116.00   98
  2  \w    -26.00  21.00   0.50   13.02    --   -5.34 -99.00 -60.00   94
  3  \w    -15.00  28.00   0.50   13.02    --   -5.34 -99.00-180.00   86
  4  \w     -9.00  28.00   0.50   13.02    --   -5.34 -99.00  90.00   74
;
_diffrn_measurement_device 'four-circle diffractometer'
_diffrn_measurement_device_type 'XtaLAB Synergy, Single source at offset/far, HyPix'
_diffrn_measurement_method '\w scans'
_diffrn_orient_matrix_type 'CrysAlisPro convention (1999,Acta A55,543-557)'
_diffrn_orient_matrix_UB_11 -0.0051492000
_diffrn_orient_matrix_UB_12 0.0095582000
_diffrn_orient_matrix_UB_13 -0.0377106000
_diffrn_orient_matrix_UB_21 0.0053444000
_diffrn_orient_matrix_UB_22 0.0433261000
_diffrn_orient_matrix_UB_23 0.0089070000
_diffrn_orient_matrix_UB_31 0.0380995000
_diffrn_orient_matrix_UB_32 -0.0047884000
_diffrn_orient_matrix_UB_33 0.0052171000
_diffrn_radiation_monochromator mirror
_diffrn_radiation_probe x-ray
_diffrn_radiation_type MoK\a
_diffrn_radiation_wavelength 0.71073
_diffrn_reflns_av_R_equivalents 0.0248
_diffrn_reflns_av_unetI/netI 0.0298
_diffrn_reflns_Laue_measured_fraction_full 0.981
_diffrn_reflns_Laue_measured_fraction_max 0.754
_diffrn_reflns_limit_h_max 19
_diffrn_reflns_limit_h_min -26
_diffrn_reflns_limit_k_max 21
_diffrn_reflns_limit_k_min -20
_diffrn_reflns_limit_l_max 25
_diffrn_reflns_limit_l_min -23
_diffrn_reflns_number 34156
_diffrn_reflns_point_group_measured_fraction_full 0.981
_diffrn_reflns_point_group_measured_fraction_max 0.754
_diffrn_reflns_theta_full 25.242
_diffrn_reflns_theta_max 31.021
_diffrn_reflns_theta_min 2.207
_diffrn_source 'micro-focus sealed X-ray tube'
_diffrn_source_type 'PhotonJet (Mo) X-ray Source'
_exptl_absorpt_coefficient_mu 0.736
_exptl_absorpt_correction_T_max 1.00000
_exptl_absorpt_correction_T_min 0.71443
_exptl_absorpt_correction_type multi-scan
_exptl_absorpt_process_details
;
CrysAlisPro 1.171.39.46e (Rigaku Oxford Diffraction, 2018)
Empirical absorption correction using spherical harmonics,
 implemented in SCALE3 ABSPACK scaling algorithm.
;
_exptl_crystal_colour yellow
_exptl_crystal_colour_primary yellow
_exptl_crystal_density_diffrn 1.258
_exptl_crystal_description block
_exptl_crystal_F_000 2200
_exptl_crystal_size_max 0.528
_exptl_crystal_size_mid 0.311
_exptl_crystal_size_min 0.168
_refine_diff_density_max 0.660
_refine_diff_density_min -0.455
_refine_diff_density_rms 0.090
_refine_ls_extinction_method none
_refine_ls_goodness_of_fit_ref 1.061
_refine_ls_hydrogen_treatment constr
_refine_ls_matrix_type full
_refine_ls_number_parameters 657
_refine_ls_number_reflns 13240
_refine_ls_number_restraints 0
_refine_ls_restrained_S_all 1.061
_refine_ls_R_factor_all 0.0462
_refine_ls_R_factor_gt 0.0365
_refine_ls_shift/su_max 0.002
_refine_ls_shift/su_mean 0.000
_refine_ls_structure_factor_coef Fsqd
_refine_ls_weighting_details 'w=1/[\s^2^(Fo^2^)+(0.0545P)^2^+1.8997P] where P=(Fo^2^+2Fc^2^)/3'
_refine_ls_weighting_scheme calc
_refine_ls_wR_factor_gt 0.0991
_refine_ls_wR_factor_ref 0.1041
_reflns_Friedel_coverage 0.000
_reflns_number_gt 10955
_reflns_number_total 13240
_reflns_threshold_expression 'I > 2\s(I)'
_cod_data_source_file d2sc01394k2.cif
_cod_data_source_block x200202_ks-ni(co)3(imesme)
_cod_database_code 1566748
_shelx_shelxl_version_number 2017/1
_chemical_oxdiff_formula 'C26 H29 N2 Ni1 O3'
_chemical_oxdiff_usercomment 'X200202_KS-Ni(CO)3(IMesMe) C26 H29 N2 Ni1 O3'
_shelx_space_group_comment
;
The symmetry employed for this shelxl refinement is uniquely defined
by the following loop, which should always be used as a source of
symmetry information in preference to the above space-group names.
They are only intended as comments.
;
_diffrn_oxdiff_ac3_digest_frames
;
01388db818e3d179c31cbd78033cfd57ec00025a525
;
_reflns_odcompleteness_completeness 96.66
_reflns_odcompleteness_iscentric 1
_reflns_odcompleteness_theta 26.32
_olex2_refinement_description
;
1. Fixed Uiso
 At 1.2 times of:
  All C(H) groups
 At 1.5 times of:
  All C(H,H,H) groups
2.a Aromatic/amide H refined with riding coordinates:
 C16(H16), C36(H36), C45(H45), C34(H34), C18(H18), C47(H47), C7(H7), C5(H5),
 C68(H68), C67(H67), C66(H66), C1(H1), C2(H2)
2.b Idealised Me refined as rotating group:
 C52(H52A,H52B,H52C), C51(H51A,H51B,H51C), C53(H53A,H53B,H53C), C54(H54A,H54B,
 H54C), C55(H55A,H55B,H55C), C21(H21A,H21B,H21C), C23(H23A,H23B,H23C), C24(H24A,
 H24B,H24C), C50(H50A,H50B,H50C), C56(H56A,H56B,H56C), C26(H26A,H26B,H26C),
 C20(H20A,H20B,H20C), C25(H25A,H25B,H25C), C22(H22A,H22B,H22C), C49(H49A,H49B,
 H49C), C27(H27A,H27B,H27C), C0AA(H0AA,H0AB,H0AC)
;
_olex2_submission_special_instructions 'No special instructions were received'
_oxdiff_exptl_absorpt_empirical_details
;
Empirical correction (ABSPACK) includes:
- Absorption correction using spherical harmonics
- Frame scaling
;
_oxdiff_exptl_absorpt_empirical_full_max 1.393
_oxdiff_exptl_absorpt_empirical_full_min 0.634

loop_
_space_group_symop_operation_xyz
'x, y, z'
'-x, y+1/2, -z+1/2'
'-x, -y, -z'
'x, -y-1/2, z-1/2'

loop_
_atom_site_label
_atom_site_type_symbol
_atom_site_fract_x
_atom_site_fract_y
_atom_site_fract_z
_atom_site_U_iso_or_equiv
_atom_site_adp_type
_atom_site_occupancy
_atom_site_site_symmetry_order
_atom_site_calc_flag
_atom_site_refinement_flags_posn
_atom_site_refinement_flags_adp
_atom_site_refinement_flags_occupancy
_atom_site_disorder_assembly
_atom_site_disorder_group
Ni1 Ni 1.01519(2) 0.31524(2) 0.66375(2) 0.02191(6) Uani 1 1 d . . . . .
Ni2 Ni 0.47077(2) 0.28308(2) 0.80478(2) 0.02406(6) Uani 1 1 d . . . . .
N9 N 0.46863(7) 0.14825(8) 0.69318(7) 0.0211(3) Uani 1 1 d . . . . .
O28 O 1.05251(7) 0.17576(8) 0.76931(8) 0.0374(3) Uani 1 1 d . . . . .
N11 N 0.39459(7) 0.11753(8) 0.75408(7) 0.0202(3) Uani 1 1 d . . . . .
O30 O 1.10907(8) 0.31245(9) 0.56526(8) 0.0406(3) Uani 1 1 d . . . . .
N38 N 1.00226(7) 0.43639(8) 0.78125(7) 0.0204(3) Uani 1 1 d . . . . .
N40 N 1.07930(7) 0.48130(8) 0.72868(7) 0.0187(3) Uani 1 1 d . . . . .
O57 O 0.38309(9) 0.31966(10) 0.90485(9) 0.0473(4) Uani 1 1 d . . . . .
O59 O 0.86234(8) 0.29630(10) 0.57582(9) 0.0498(4) Uani 1 1 d . . . . .
O61 O 0.45512(10) 0.42533(9) 0.70281(9) 0.0506(4) Uani 1 1 d . . . . .
C14 C 0.34946(8) 0.12408(10) 0.80274(9) 0.0210(3) Uani 1 1 d . . . . .
C43 C 1.12364(8) 0.49104(9) 0.67951(9) 0.0195(3) Uani 1 1 d . . . . .
C44 C 1.09387(9) 0.53195(10) 0.61269(9) 0.0237(3) Uani 1 1 d . . . . .
C48 C 1.19570(9) 0.46253(10) 0.70215(10) 0.0244(3) Uani 1 1 d . . . . .
C13 C 0.43779(9) 0.07079(10) 0.66579(9) 0.0227(3) Uani 1 1 d . . . . .
O63 O 0.62075(8) 0.26798(14) 0.90056(11) 0.0641(5) Uani 1 1 d . . . . .
C12 C 0.39073(8) 0.05113(10) 0.70457(9) 0.0223(3) Uani 1 1 d . . . . .
C15 C 0.37314(8) 0.08820(10) 0.87243(9) 0.0217(3) Uani 1 1 d . . . . .
C37 C 0.87372(9) 0.40161(10) 0.76081(9) 0.0241(3) Uani 1 1 d . . . . .
C17 C 0.26337(9) 0.14165(11) 0.89724(10) 0.0281(4) Uani 1 1 d . . . . .
C32 C 0.94688(8) 0.38745(10) 0.79975(9) 0.0215(3) Uani 1 1 d . . . . .
C42 C 1.03078(9) 0.51100(10) 0.81754(9) 0.0218(3) Uani 1 1 d . . . . .
C41 C 1.07969(8) 0.53950(10) 0.78412(9) 0.0208(3) Uani 1 1 d . . . . .
C39 C 1.03185(8) 0.41686(9) 0.72610(9) 0.0196(3) Uani 1 1 d . . . . .
C10 C 0.44246(8) 0.17838(10) 0.74760(9) 0.0205(3) Uani 1 1 d . . . . .
C3 C 0.51739(9) 0.19496(10) 0.66246(9) 0.0237(3) Uani 1 1 d . . . . .
C16 C 0.32882(9) 0.09732(10) 0.91894(9) 0.0253(3) Uani 1 1 d . . . . .
H16 H 0.343457 0.073136 0.965607 0.030 Uiso 1 1 calc R . . . .
C19 C 0.28344(9) 0.16796(11) 0.77831(10) 0.0251(3) Uani 1 1 d . . . . .
C36 C 0.82094(9) 0.35369(11) 0.77986(10) 0.0273(3) Uani 1 1 d . . . . .
H36 H 0.771921 0.361297 0.753952 0.033 Uiso 1 1 calc R . . . .
C33 C 0.96747(9) 0.32964(10) 0.85731(9) 0.0237(3) Uani 1 1 d . . . . .
C45 C 1.13929(11) 0.54613(11) 0.56834(10) 0.0307(4) Uani 1 1 d . . . . .
H45 H 1.120444 0.572806 0.523123 0.037 Uiso 1 1 calc R . . . .
C52 C 1.12640(9) 0.61626(10) 0.79648(10) 0.0267(3) Uani 1 1 d . . . . .
H52A H 1.176485 0.600408 0.803485 0.040 Uiso 1 1 calc GR . . . .
H52B H 1.122216 0.645221 0.839521 0.040 Uiso 1 1 calc GR . . . .
H52C H 1.110605 0.652609 0.754400 0.040 Uiso 1 1 calc GR . . . .
C8 C 0.59256(9) 0.18243(11) 0.69105(11) 0.0283(4) Uani 1 1 d . . . . .
C34 C 0.91238(10) 0.28382(10) 0.87457(10) 0.0272(3) Uani 1 1 d . . . . .
H34 H 0.925018 0.244802 0.912727 0.033 Uiso 1 1 calc R . . . .
C35 C 0.83925(10) 0.29499(11) 0.83626(11) 0.0282(4) Uani 1 1 d . . . . .
C51 C 1.22494(10) 0.41712(13) 0.77442(11) 0.0354(4) Uani 1 1 d . . . . .
H51A H 1.223064 0.453750 0.814098 0.053 Uiso 1 1 calc GR . . . .
H51B H 1.274701 0.400554 0.780471 0.053 Uiso 1 1 calc GR . . . .
H51C H 1.195710 0.368093 0.774794 0.053 Uiso 1 1 calc GR . . . .
C4 C 0.48711(10) 0.25048(11) 0.60531(10) 0.0293(4) Uani 1 1 d . . . . .
C18 C 0.24171(9) 0.17596(11) 0.82690(11) 0.0282(4) Uani 1 1 d . . . . .
H18 H 0.197736 0.205309 0.811834 0.034 Uiso 1 1 calc R . . . .
C47 C 1.23898(9) 0.47806(11) 0.65586(11) 0.0309(4) Uani 1 1 d . . . . .
H47 H 1.287074 0.458888 0.669432 0.037 Uiso 1 1 calc R . . . .
C31 C 1.07357(10) 0.31633(11) 0.60388(10) 0.0284(4) Uani 1 1 d . . . . .
C46 C 1.21239(11) 0.52131(11) 0.59009(11) 0.0335(4) Uani 1 1 d . . . . .
C7 C 0.63800(10) 0.23123(12) 0.66154(12) 0.0356(4) Uani 1 1 d . . . . .
H7 H 0.688456 0.225017 0.680158 0.043 Uiso 1 1 calc R . . . .
C53 C 1.00539(10) 0.54666(11) 0.87862(10) 0.0300(4) Uani 1 1 d . . . . .
H53A H 0.953886 0.558231 0.860984 0.045 Uiso 1 1 calc GR . . . .
H53B H 1.031447 0.597815 0.895840 0.045 Uiso 1 1 calc GR . . . .
H53C H 1.014483 0.506907 0.918375 0.045 Uiso 1 1 calc GR . . . .
C54 C 1.04659(10) 0.31781(12) 0.90057(10) 0.0312(4) Uani 1 1 d . . . . .
H54A H 1.076363 0.318443 0.867523 0.047 Uiso 1 1 calc GR . . . .
H54B H 1.052354 0.264898 0.925997 0.047 Uiso 1 1 calc GR . . . .
H54C H 1.061475 0.362550 0.935751 0.047 Uiso 1 1 calc GR . . . .
C55 C 0.85215(10) 0.46756(12) 0.70141(11) 0.0324(4) Uani 1 1 d . . . . .
H55A H 0.869055 0.521606 0.721962 0.049 Uiso 1 1 calc GR . . . .
H55B H 0.799831 0.468582 0.681501 0.049 Uiso 1 1 calc GR . . . .
H55C H 0.873819 0.454544 0.662896 0.049 Uiso 1 1 calc GR . . . .
C29 C 1.03816(9) 0.22972(10) 0.72798(10) 0.0262(3) Uani 1 1 d . . . . .
C21 C 0.44528(9) 0.04321(12) 0.89754(10) 0.0307(4) Uani 1 1 d . . . . .
H21A H 0.444768 -0.004111 0.865940 0.046 Uiso 1 1 calc GR . . . .
H21B H 0.453319 0.024025 0.947291 0.046 Uiso 1 1 calc GR . . . .
H21C H 0.483879 0.080944 0.895440 0.046 Uiso 1 1 calc GR . . . .
C23 C 0.34251(10) -0.02311(11) 0.70128(11) 0.0308(4) Uani 1 1 d . . . . .
H23A H 0.358995 -0.054257 0.746478 0.046 Uiso 1 1 calc GR . . . .
H23B H 0.344266 -0.058444 0.660755 0.046 Uiso 1 1 calc GR . . . .
H23C H 0.293131 -0.004564 0.694491 0.046 Uiso 1 1 calc GR . . . .
C24 C 0.45842(10) 0.02529(12) 0.60603(10) 0.0315(4) Uani 1 1 d . . . . .
H24A H 0.448756 0.060438 0.563091 0.047 Uiso 1 1 calc GR . . . .
H24B H 0.430225 -0.025460 0.594119 0.047 Uiso 1 1 calc GR . . . .
H24C H 0.509573 0.011578 0.622382 0.047 Uiso 1 1 calc GR . . . .
C50 C 1.01529(10) 0.56007(12) 0.58972(10) 0.0319(4) Uani 1 1 d . . . . .
H50A H 0.983965 0.512207 0.586970 0.048 Uiso 1 1 calc GR . . . .
H50B H 1.004173 0.586662 0.542278 0.048 Uiso 1 1 calc GR . . . .
H50C H 1.007571 0.599288 0.625248 0.048 Uiso 1 1 calc GR . . . .
C6 C 0.61032(12) 0.28848(12) 0.60553(12) 0.0381(5) Uani 1 1 d . . . . .
C58 C 0.41485(10) 0.30220(12) 0.86478(10) 0.0304(4) Uani 1 1 d . . . . .
C56 C 0.78106(11) 0.24402(13) 0.85637(13) 0.0403(5) Uani 1 1 d . . . . .
H56A H 0.734136 0.269795 0.835472 0.060 Uiso 1 1 calc GR . . . .
H56B H 0.791614 0.241904 0.909049 0.060 Uiso 1 1 calc GR . . . .
H56C H 0.780461 0.187983 0.837380 0.060 Uiso 1 1 calc GR . . . .
C26 C 0.62271(10) 0.11778(12) 0.74964(12) 0.0370(4) Uani 1 1 d . . . . .
H26A H 0.611587 0.133705 0.794062 0.056 Uiso 1 1 calc GR . . . .
H26B H 0.674815 0.114149 0.759061 0.056 Uiso 1 1 calc GR . . . .
H26C H 0.601011 0.064114 0.733278 0.056 Uiso 1 1 calc GR . . . .
C60 C 0.92147(10) 0.30628(11) 0.61003(10) 0.0305(4) Uani 1 1 d . . . . .
C5 C 0.53524(12) 0.29640(12) 0.57709(11) 0.0367(4) Uani 1 1 d . . . . .
H5 H 0.516315 0.333282 0.538139 0.044 Uiso 1 1 calc R . . . .
C20 C 0.21643(12) 0.15269(14) 0.94844(13) 0.0422(5) Uani 1 1 d . . . . .
H20A H 0.176207 0.113895 0.935038 0.063 Uiso 1 1 calc GR . . . .
H20B H 0.197954 0.209176 0.944590 0.063 Uiso 1 1 calc GR . . . .
H20C H 0.245271 0.142032 0.998253 0.063 Uiso 1 1 calc GR . . . .
C25 C 0.40567(11) 0.26025(13) 0.57468(11) 0.0376(4) Uani 1 1 d . . . . .
H25A H 0.383750 0.206129 0.560762 0.056 Uiso 1 1 calc GR . . . .
H25B H 0.394825 0.296240 0.532206 0.056 Uiso 1 1 calc GR . . . .
H25C H 0.386371 0.284643 0.611483 0.056 Uiso 1 1 calc GR . . . .
C64 C 0.56304(11) 0.27256(13) 0.86210(12) 0.0383(4) Uani 1 1 d . . . . .
C68 C 0.73322(12) -0.05506(16) 0.51491(12) 0.0468(5) Uani 1 1 d . . . . .
H68 H 0.701754 -0.088470 0.532216 0.056 Uiso 1 1 calc R . . . .
C62 C 0.46156(11) 0.36913(12) 0.74163(11) 0.0337(4) Uani 1 1 d . . . . .
C22 C 0.25972(11) 0.20659(14) 0.70273(11) 0.0384(4) Uani 1 1 d . . . . .
H22A H 0.291438 0.252768 0.700603 0.058 Uiso 1 1 calc GR . . . .
H22B H 0.210327 0.226546 0.692564 0.058 Uiso 1 1 calc GR . . . .
H22C H 0.262251 0.165133 0.666722 0.058 Uiso 1 1 calc GR . . . .
C49 C 1.26226(14) 0.54564(14) 0.54441(14) 0.0515(6) Uani 1 1 d . . . . .
H49A H 1.237379 0.536825 0.493145 0.077 Uiso 1 1 calc GR . . . .
H49B H 1.305691 0.511703 0.558504 0.077 Uiso 1 1 calc GR . . . .
H49C H 1.275396 0.603865 0.552569 0.077 Uiso 1 1 calc GR . . . .
C67 C 0.77970(13) -0.09241(19) 0.48213(13) 0.0537(6) Uani 1 1 d . . . . .
H67 H 0.779584 -0.150651 0.477653 0.064 Uiso 1 1 calc R . . . .
C27 C 0.66131(14) 0.34065(16) 0.57502(15) 0.0551(6) Uani 1 1 d . . . . .
H27A H 0.667464 0.395214 0.597662 0.083 Uiso 1 1 calc GR . . . .
H27B H 0.640772 0.346593 0.522663 0.083 Uiso 1 1 calc GR . . . .
H27C H 0.707985 0.313197 0.585414 0.083 Uiso 1 1 calc GR . . . .
C69 C 0.7314(2) 0.0301(2) 0.52319(16) 0.0849(12) Uani 1 1 d . . . . .
C66 C 0.82643(15) -0.0459(3) 0.45573(17) 0.0917(14) Uani 1 1 d . . . . .
H66 H 0.857652 -0.071661 0.432689 0.110 Uiso 1 1 calc R . . . .
C1 C 0.7819(4) 0.0787(2) 0.4958(3) 0.141(3) Uani 1 1 d . . . . .
H1 H 0.784121 0.137001 0.500063 0.169 Uiso 1 1 calc R . . . .
C2 C 0.8265(3) 0.0356(4) 0.4634(3) 0.145(3) Uani 1 1 d . . . . .
H2 H 0.859127 0.066575 0.445653 0.173 Uiso 1 1 calc R . . . .
C0AA C 0.6807(3) 0.0699(4) 0.5583(2) 0.201(4) Uani 1 1 d . . . . .
H0AA H 0.631400 0.053950 0.532527 0.302 Uiso 1 1 calc GR . . . .
H0AB H 0.685412 0.129900 0.556648 0.302 Uiso 1 1 calc GR . . . .
H0AC H 0.692084 0.051848 0.608712 0.302 Uiso 1 1 calc GR . . . .

loop_
_atom_site_aniso_label
_atom_site_aniso_U_11
_atom_site_aniso_U_22
_atom_site_aniso_U_33
_atom_site_aniso_U_23
_atom_site_aniso_U_13
_atom_site_aniso_U_12
Ni1 0.02384(10) 0.01699(11) 0.02423(12) -0.00111(8) 0.00592(8) -0.00297(7)
Ni2 0.02606(11) 0.02152(11) 0.02614(12) -0.00272(8) 0.00999(9) -0.00475(8)
N9 0.0224(6) 0.0202(6) 0.0209(7) 0.0017(5) 0.0066(5) -0.0012(5)
O28 0.0356(7) 0.0260(7) 0.0455(8) 0.0099(6) 0.0039(6) -0.0017(5)
N11 0.0205(6) 0.0204(6) 0.0197(6) 0.0007(5) 0.0058(5) -0.0013(5)
O30 0.0457(8) 0.0482(9) 0.0327(8) -0.0063(6) 0.0188(6) -0.0006(6)
N38 0.0213(6) 0.0176(6) 0.0234(7) 0.0016(5) 0.0082(5) -0.0015(5)
N40 0.0201(6) 0.0158(6) 0.0204(7) 0.0002(5) 0.0063(5) -0.0017(5)
O57 0.0540(9) 0.0542(10) 0.0425(9) -0.0059(7) 0.0278(8) 0.0039(7)
O59 0.0356(8) 0.0498(9) 0.0511(10) 0.0098(7) -0.0079(7) -0.0101(7)
O61 0.0772(11) 0.0278(8) 0.0534(10) 0.0073(7) 0.0296(9) -0.0020(7)
C14 0.0184(7) 0.0208(7) 0.0243(8) -0.0012(6) 0.0072(6) -0.0034(6)
C43 0.0223(7) 0.0161(7) 0.0214(8) -0.0022(6) 0.0085(6) -0.0047(6)
C44 0.0301(8) 0.0170(7) 0.0240(8) -0.0008(6) 0.0079(7) -0.0033(6)
C48 0.0229(7) 0.0200(8) 0.0301(9) -0.0050(6) 0.0075(7) -0.0019(6)
C13 0.0244(7) 0.0197(8) 0.0223(8) -0.0004(6) 0.0043(6) -0.0001(6)
O63 0.0292(8) 0.0970(15) 0.0588(11) -0.0109(10) 0.0013(7) -0.0044(8)
C12 0.0222(7) 0.0209(8) 0.0223(8) -0.0004(6) 0.0040(6) -0.0011(6)
C15 0.0219(7) 0.0179(7) 0.0261(8) 0.0004(6) 0.0081(6) -0.0019(6)
C37 0.0247(7) 0.0183(7) 0.0299(9) 0.0010(6) 0.0092(7) 0.0017(6)
C17 0.0285(8) 0.0216(8) 0.0393(10) -0.0050(7) 0.0179(7) -0.0049(6)
C32 0.0221(7) 0.0178(7) 0.0271(8) 0.0004(6) 0.0112(6) -0.0018(6)
C42 0.0250(7) 0.0170(7) 0.0230(8) -0.0008(6) 0.0063(6) -0.0001(6)
C41 0.0230(7) 0.0165(7) 0.0224(8) -0.0006(6) 0.0058(6) 0.0004(6)
C39 0.0191(6) 0.0175(7) 0.0218(8) 0.0028(6) 0.0054(6) 0.0003(5)
C10 0.0204(7) 0.0208(8) 0.0198(8) 0.0027(6) 0.0052(6) 0.0011(6)
C3 0.0300(8) 0.0205(8) 0.0240(8) 0.0011(6) 0.0133(7) -0.0020(6)
C16 0.0305(8) 0.0221(8) 0.0264(8) 0.0011(6) 0.0129(7) -0.0027(6)
C19 0.0219(7) 0.0235(8) 0.0276(9) -0.0001(7) 0.0036(6) -0.0013(6)
C36 0.0208(7) 0.0225(8) 0.0402(10) -0.0024(7) 0.0114(7) 0.0006(6)
C33 0.0268(8) 0.0202(8) 0.0256(8) 0.0011(6) 0.0097(7) 0.0006(6)
C45 0.0469(10) 0.0235(8) 0.0254(9) -0.0010(7) 0.0162(8) -0.0072(7)
C52 0.0294(8) 0.0203(8) 0.0314(9) -0.0046(7) 0.0103(7) -0.0053(6)
C8 0.0283(8) 0.0238(8) 0.0363(10) -0.0008(7) 0.0145(7) -0.0012(7)
C34 0.0356(9) 0.0204(8) 0.0292(9) 0.0041(6) 0.0149(7) -0.0001(7)
C35 0.0314(8) 0.0205(8) 0.0388(10) -0.0026(7) 0.0198(8) -0.0042(6)
C51 0.0301(9) 0.0346(10) 0.0370(10) 0.0025(8) 0.0026(8) 0.0083(8)
C4 0.0402(9) 0.0245(8) 0.0253(9) 0.0013(7) 0.0127(7) 0.0005(7)
C18 0.0191(7) 0.0251(8) 0.0408(10) -0.0021(7) 0.0094(7) 0.0005(6)
C47 0.0255(8) 0.0259(9) 0.0460(11) -0.0132(8) 0.0176(8) -0.0059(7)
C31 0.0338(9) 0.0240(8) 0.0260(9) -0.0033(7) 0.0066(7) -0.0020(7)
C46 0.0443(10) 0.0254(9) 0.0412(11) -0.0113(8) 0.0287(9) -0.0127(8)
C7 0.0322(9) 0.0308(10) 0.0508(12) -0.0035(8) 0.0233(9) -0.0050(7)
C53 0.0383(9) 0.0266(9) 0.0296(9) -0.0028(7) 0.0169(8) -0.0008(7)
C54 0.0306(8) 0.0303(9) 0.0297(9) 0.0069(7) 0.0041(7) 0.0015(7)
C55 0.0281(8) 0.0265(9) 0.0407(11) 0.0100(8) 0.0069(8) 0.0021(7)
C29 0.0228(7) 0.0216(8) 0.0329(9) -0.0031(7) 0.0059(7) -0.0036(6)
C21 0.0294(8) 0.0345(10) 0.0276(9) 0.0067(7) 0.0074(7) 0.0079(7)
C23 0.0321(9) 0.0256(9) 0.0351(10) -0.0033(7) 0.0101(8) -0.0086(7)
C24 0.0394(9) 0.0285(9) 0.0290(9) -0.0056(7) 0.0138(8) -0.0024(7)
C50 0.0352(9) 0.0300(9) 0.0269(9) 0.0046(7) 0.0031(7) 0.0021(7)
C6 0.0546(12) 0.0278(9) 0.0444(12) -0.0037(8) 0.0340(10) -0.0099(8)
C58 0.0336(9) 0.0284(9) 0.0304(9) -0.0018(7) 0.0108(7) -0.0030(7)
C56 0.0379(10) 0.0339(10) 0.0564(13) 0.0034(9) 0.0252(10) -0.0089(8)
C26 0.0259(8) 0.0307(10) 0.0520(12) 0.0092(9) 0.0073(8) 0.0017(7)
C60 0.0334(9) 0.0233(8) 0.0311(9) 0.0041(7) 0.0034(7) -0.0039(7)
C5 0.0571(12) 0.0280(9) 0.0301(10) 0.0063(7) 0.0209(9) -0.0018(8)
C20 0.0430(11) 0.0403(11) 0.0543(13) -0.0003(9) 0.0316(10) 0.0045(9)
C25 0.0424(10) 0.0381(11) 0.0286(10) 0.0086(8) 0.0045(8) 0.0035(8)
C64 0.0333(10) 0.0424(11) 0.0402(11) -0.0082(9) 0.0122(9) -0.0069(8)
C68 0.0445(11) 0.0561(14) 0.0340(11) -0.0002(10) 0.0018(9) -0.0048(10)
C62 0.0431(10) 0.0232(9) 0.0388(11) -0.0052(8) 0.0180(9) -0.0067(7)
C22 0.0330(9) 0.0462(11) 0.0322(10) 0.0072(9) 0.0035(8) 0.0120(8)
C49 0.0693(15) 0.0410(12) 0.0652(15) -0.0155(11) 0.0523(14) -0.0181(11)
C67 0.0516(13) 0.0682(16) 0.0379(12) 0.0099(11) 0.0074(10) 0.0039(12)
C27 0.0694(15) 0.0479(13) 0.0636(16) 0.0019(11) 0.0439(14) -0.0196(12)
C69 0.107(3) 0.067(2) 0.0451(16) -0.0177(14) -0.0346(16) 0.0320(19)
C66 0.0424(14) 0.177(4) 0.0484(17) 0.050(2) 0.0024(12) -0.0104(19)
C1 0.207(6) 0.0428(19) 0.088(3) 0.0177(19) -0.089(4) -0.026(3)
C2 0.125(4) 0.156(5) 0.095(4) 0.085(4) -0.059(3) -0.099(4)
C0AA 0.217(6) 0.240(6) 0.077(3) -0.091(4) -0.067(3) 0.176(5)

loop_
_atom_type_symbol
_atom_type_description
_atom_type_scat_dispersion_real
_atom_type_scat_dispersion_imag
_atom_type_scat_source
C C 0.0033 0.0016 'International Tables Vol C Tables 4.2.6.8 and 6.1.1.4'
H H 0.0000 0.0000 'International Tables Vol C Tables 4.2.6.8 and 6.1.1.4'
N N 0.0061 0.0033 'International Tables Vol C Tables 4.2.6.8 and 6.1.1.4'
Ni Ni 0.3393 1.1124 'International Tables Vol C Tables 4.2.6.8 and 6.1.1.4'
O O 0.0106 0.0060 'International Tables Vol C Tables 4.2.6.8 and 6.1.1.4'

loop_
_geom_angle_atom_site_label_1
_geom_angle_atom_site_label_2
_geom_angle_atom_site_label_3
_geom_angle
_geom_angle_site_symmetry_1
_geom_angle_site_symmetry_3
_geom_angle_publ_flag
C31 Ni1 C39 110.29(7) . . ?
C29 Ni1 C39 104.46(7) . . ?
C29 Ni1 C31 111.08(8) . . ?
C60 Ni1 C39 111.53(7) . . ?
C60 Ni1 C31 109.91(9) . . ?
C60 Ni1 C29 109.47(8) . . ?
C58 Ni2 C10 111.82(7) . . ?
C64 Ni2 C10 108.61(8) . . ?
C64 Ni2 C58 107.01(9) . . ?
C64 Ni2 C62 111.43(9) . . ?
C62 Ni2 C10 108.61(8) . . ?
C62 Ni2 C58 109.39(9) . . ?
C13 N9 C3 123.81(14) . . ?
C10 N9 C13 112.64(13) . . ?
C10 N9 C3 123.30(13) . . ?
C12 N11 C14 124.05(13) . . ?
C10 N11 C14 123.35(13) . . ?
C10 N11 C12 112.46(13) . . ?
C42 N38 C32 123.26(13) . . ?
C39 N38 C32 124.27(13) . . ?
C39 N38 C42 112.46(13) . . ?
C41 N40 C43 122.67(12) . . ?
C39 N40 C43 124.71(13) . . ?
C39 N40 C41 112.61(12) . . ?
C15 C14 N11 119.37(14) . . ?
C15 C14 C19 122.28(15) . . ?
C19 C14 N11 118.34(14) . . ?
C44 C43 N40 118.61(14) . . ?
C44 C43 C48 122.65(15) . . ?
C48 C43 N40 118.68(14) . . ?
C43 C44 C50 120.87(15) . . ?
C45 C44 C43 117.70(16) . . ?
C45 C44 C50 121.43(16) . . ?
C43 C48 C51 120.60(15) . . ?
C47 C48 C43 117.53(16) . . ?
C47 C48 C51 121.86(16) . . ?
N9 C13 C24 122.29(14) . . ?
C12 C13 N9 106.05(14) . . ?
C12 C13 C24 131.65(15) . . ?
N11 C12 C23 122.57(14) . . ?
C13 C12 N11 106.00(13) . . ?
C13 C12 C23 131.42(16) . . ?
C14 C15 C16 117.94(15) . . ?
C14 C15 C21 120.85(14) . . ?
C16 C15 C21 121.19(15) . . ?
C32 C37 C55 121.50(14) . . ?
C36 C37 C32 117.58(15) . . ?
C36 C37 C55 120.91(15) . . ?
C16 C17 C20 121.29(17) . . ?
C18 C17 C16 118.41(15) . . ?
C18 C17 C20 120.30(17) . . ?
C37 C32 N38 118.56(14) . . ?
C33 C32 N38 119.24(14) . . ?
C33 C32 C37 122.17(14) . . ?
N38 C42 C53 122.43(14) . . ?
C41 C42 N38 106.11(14) . . ?
C41 C42 C53 131.42(15) . . ?
N40 C41 C52 122.21(14) . . ?
C42 C41 N40 106.05(13) . . ?
C42 C41 C52 131.72(15) . . ?
N38 C39 Ni1 128.06(11) . . ?
N40 C39 Ni1 129.00(11) . . ?
N40 C39 N38 102.77(13) . . ?
N9 C10 Ni2 127.75(11) . . ?
N9 C10 N11 102.85(13) . . ?
N11 C10 Ni2 129.37(11) . . ?
C8 C3 N9 118.87(15) . . ?
C4 C3 N9 118.20(15) . . ?
C4 C3 C8 122.93(15) . . ?
C15 C16 H16 119.2 . . ?
C17 C16 C15 121.60(16) . . ?
C17 C16 H16 119.2 . . ?
C14 C19 C22 120.91(15) . . ?
C18 C19 C14 117.55(16) . . ?
C18 C19 C22 121.53(16) . . ?
C37 C36 H36 119.0 . . ?
C35 C36 C37 121.97(16) . . ?
C35 C36 H36 119.0 . . ?
C32 C33 C34 117.90(15) . . ?
C32 C33 C54 121.27(14) . . ?
C34 C33 C54 120.83(15) . . ?
C44 C45 H45 119.3 . . ?
C44 C45 C46 121.48(17) . . ?
C46 C45 H45 119.3 . . ?
C41 C52 H52A 109.5 . . ?
C41 C52 H52B 109.5 . . ?
C41 C52 H52C 109.5 . . ?
H52A C52 H52B 109.5 . . ?
H52A C52 H52C 109.5 . . ?
H52B C52 H52C 109.5 . . ?
C3 C8 C7 117.02(17) . . ?
C3 C8 C26 121.10(15) . . ?
C7 C8 C26 121.87(17) . . ?
C33 C34 H34 119.2 . . ?
C35 C34 C33 121.61(16) . . ?
C35 C34 H34 119.2 . . ?
C36 C35 C34 118.76(15) . . ?
C36 C35 C56 121.11(17) . . ?
C34 C35 C56 120.13(17) . . ?
C48 C51 H51A 109.5 . . ?
C48 C51 H51B 109.5 . . ?
C48 C51 H51C 109.5 . . ?
H51A C51 H51B 109.5 . . ?
H51A C51 H51C 109.5 . . ?
H51B C51 H51C 109.5 . . ?
C3 C4 C5 117.43(17) . . ?
C3 C4 C25 121.21(16) . . ?
C5 C4 C25 121.36(17) . . ?
C17 C18 H18 118.9 . . ?
C19 C18 C17 122.21(16) . . ?
C19 C18 H18 118.9 . . ?
C48 C47 H47 119.1 . . ?
C46 C47 C48 121.75(17) . . ?
C46 C47 H47 119.1 . . ?
O30 C31 Ni1 176.13(16) . . ?
C45 C46 C49 120.1(2) . . ?
C47 C46 C45 118.79(16) . . ?
C47 C46 C49 121.0(2) . . ?
C8 C7 H7 119.0 . . ?
C6 C7 C8 122.03(18) . . ?
C6 C7 H7 119.0 . . ?
C42 C53 H53A 109.5 . . ?
C42 C53 H53B 109.5 . . ?
C42 C53 H53C 109.5 . . ?
H53A C53 H53B 109.5 . . ?
H53A C53 H53C 109.5 . . ?
H53B C53 H53C 109.5 . . ?
C33 C54 H54A 109.5 . . ?
C33 C54 H54B 109.5 . . ?
C33 C54 H54C 109.5 . . ?
H54A C54 H54B 109.5 . . ?
H54A C54 H54C 109.5 . . ?
H54B C54 H54C 109.5 . . ?
C37 C55 H55A 109.5 . . ?
C37 C55 H55B 109.5 . . ?
C37 C55 H55C 109.5 . . ?
H55A C55 H55B 109.5 . . ?
H55A C55 H55C 109.5 . . ?
H55B C55 H55C 109.5 . . ?
O28 C29 Ni1 179.31(17) . . ?
C15 C21 H21A 109.5 . . ?
C15 C21 H21B 109.5 . . ?
C15 C21 H21C 109.5 . . ?
H21A C21 H21B 109.5 . . ?
H21A C21 H21C 109.5 . . ?
H21B C21 H21C 109.5 . . ?
C12 C23 H23A 109.5 . . ?
C12 C23 H23B 109.5 . . ?
C12 C23 H23C 109.5 . . ?
H23A C23 H23B 109.5 . . ?
H23A C23 H23C 109.5 . . ?
H23B C23 H23C 109.5 . . ?
C13 C24 H24A 109.5 . . ?
C13 C24 H24B 109.5 . . ?
C13 C24 H24C 109.5 . . ?
H24A C24 H24B 109.5 . . ?
H24A C24 H24C 109.5 . . ?
H24B C24 H24C 109.5 . . ?
C44 C50 H50A 109.5 . . ?
C44 C50 H50B 109.5 . . ?
C44 C50 H50C 109.5 . . ?
H50A C50 H50B 109.5 . . ?
H50A C50 H50C 109.5 . . ?
H50B C50 H50C 109.5 . . ?
C7 C6 C5 118.78(16) . . ?
C7 C6 C27 120.6(2) . . ?
C5 C6 C27 120.6(2) . . ?
O57 C58 Ni2 174.46(17) . . ?
C35 C56 H56A 109.5 . . ?
C35 C56 H56B 109.5 . . ?
C35 C56 H56C 109.5 . . ?
H56A C56 H56B 109.5 . . ?
H56A C56 H56C 109.5 . . ?
H56B C56 H56C 109.5 . . ?
C8 C26 H26A 109.5 . . ?
C8 C26 H26B 109.5 . . ?
C8 C26 H26C 109.5 . . ?
H26A C26 H26B 109.5 . . ?
H26A C26 H26C 109.5 . . ?
H26B C26 H26C 109.5 . . ?
O59 C60 Ni1 176.54(17) . . ?
C4 C5 H5 119.1 . . ?
C6 C5 C4 121.74(18) . . ?
C6 C5 H5 119.1 . . ?
C17 C20 H20A 109.5 . . ?
C17 C20 H20B 109.5 . . ?
C17 C20 H20C 109.5 . . ?
H20A C20 H20B 109.5 . . ?
H20A C20 H20C 109.5 . . ?
H20B C20 H20C 109.5 . . ?
C4 C25 H25A 109.5 . . ?
C4 C25 H25B 109.5 . . ?
C4 C25 H25C 109.5 . . ?
H25A C25 H25B 109.5 . . ?
H25A C25 H25C 109.5 . . ?
H25B C25 H25C 109.5 . . ?
O63 C64 Ni2 177.1(2) . . ?
C67 C68 H68 119.1 . . ?
C67 C68 C69 121.9(3) . . ?
C69 C68 H68 119.1 . . ?
O61 C62 Ni2 178.07(18) . . ?
C19 C22 H22A 109.5 . . ?
C19 C22 H22B 109.5 . . ?
C19 C22 H22C 109.5 . . ?
H22A C22 H22B 109.5 . . ?
H22A C22 H22C 109.5 . . ?
H22B C22 H22C 109.5 . . ?
C46 C49 H49A 109.5 . . ?
C46 C49 H49B 109.5 . . ?
C46 C49 H49C 109.5 . . ?
H49A C49 H49B 109.5 . . ?
H49A C49 H49C 109.5 . . ?
H49B C49 H49C 109.5 . . ?
C68 C67 H67 119.5 . . ?
C68 C67 C66 121.0(3) . . ?
C66 C67 H67 119.5 . . ?
C6 C27 H27A 109.5 . . ?
C6 C27 H27B 109.5 . . ?
C6 C27 H27C 109.5 . . ?
H27A C27 H27B 109.5 . . ?
H27A C27 H27C 109.5 . . ?
H27B C27 H27C 109.5 . . ?
C68 C69 C1 116.6(4) . . ?
C68 C69 C0AA 121.5(5) . . ?
C1 C69 C0AA 121.9(5) . . ?
C67 C66 H66 120.7 . . ?
C2 C66 C67 118.6(4) . . ?
C2 C66 H66 120.7 . . ?
C69 C1 H1 121.3 . . ?
C2 C1 C69 117.3(4) . . ?
C2 C1 H1 121.3 . . ?
C66 C2 C1 124.6(4) . . ?
C66 C2 H2 117.7 . . ?
C1 C2 H2 117.7 . . ?
C69 C0AA H0AA 109.5 . . ?
C69 C0AA H0AB 109.5 . . ?
C69 C0AA H0AC 109.5 . . ?
H0AA C0AA H0AB 109.5 . . ?
H0AA C0AA H0AC 109.5 . . ?
H0AB C0AA H0AC 109.5 . . ?

loop_
_geom_bond_atom_site_label_1
_geom_bond_atom_site_label_2
_geom_bond_distance
_geom_bond_site_symmetry_2
_geom_bond_publ_flag
Ni1 C39 1.9725(16) . ?
Ni1 C31 1.8062(18) . ?
Ni1 C29 1.7928(18) . ?
Ni1 C60 1.7892(18) . ?
Ni2 C10 1.9746(16) . ?
Ni2 C58 1.7969(18) . ?
Ni2 C64 1.789(2) . ?
Ni2 C62 1.793(2) . ?
N9 C13 1.399(2) . ?
N9 C10 1.357(2) . ?
N9 C3 1.4392(19) . ?
O28 C29 1.140(2) . ?
N11 C14 1.4366(19) . ?
N11 C12 1.400(2) . ?
N11 C10 1.361(2) . ?
O30 C31 1.134(2) . ?
N38 C32 1.4356(19) . ?
N38 C42 1.400(2) . ?
N38 C39 1.360(2) . ?
N40 C43 1.4375(19) . ?
N40 C41 1.399(2) . ?
N40 C39 1.3592(19) . ?
O57 C58 1.135(2) . ?
O59 C60 1.138(2) . ?
O61 C62 1.141(2) . ?
C14 C15 1.388(2) . ?
C14 C19 1.397(2) . ?
C43 C44 1.390(2) . ?
C43 C48 1.393(2) . ?
C44 C45 1.390(2) . ?
C44 C50 1.504(2) . ?
C48 C51 1.505(3) . ?
C48 C47 1.390(2) . ?
C13 C12 1.352(2) . ?
C13 C24 1.490(2) . ?
O63 C64 1.133(3) . ?
C12 C23 1.487(2) . ?
C15 C16 1.395(2) . ?
C15 C21 1.502(2) . ?
C37 C32 1.396(2) . ?
C37 C36 1.392(2) . ?
C37 C55 1.506(2) . ?
C17 C16 1.389(2) . ?
C17 C18 1.388(3) . ?
C17 C20 1.510(2) . ?
C32 C33 1.393(2) . ?
C42 C41 1.349(2) . ?
C42 C53 1.491(2) . ?
C41 C52 1.490(2) . ?
C3 C8 1.393(2) . ?
C3 C4 1.387(2) . ?
C16 H16 0.9300 . ?
C19 C18 1.387(2) . ?
C19 C22 1.503(3) . ?
C36 H36 0.9300 . ?
C36 C35 1.385(3) . ?
C33 C34 1.394(2) . ?
C33 C54 1.507(2) . ?
C45 H45 0.9300 . ?
C45 C46 1.393(3) . ?
C52 H52A 0.9600 . ?
C52 H52B 0.9600 . ?
C52 H52C 0.9600 . ?
C8 C7 1.396(2) . ?
C8 C26 1.500(3) . ?
C34 H34 0.9300 . ?
C34 C35 1.385(3) . ?
C35 C56 1.510(2) . ?
C51 H51A 0.9600 . ?
C51 H51B 0.9600 . ?
C51 H51C 0.9600 . ?
C4 C5 1.396(3) . ?
C4 C25 1.501(3) . ?
C18 H18 0.9300 . ?
C47 H47 0.9300 . ?
C47 C46 1.385(3) . ?
C46 C49 1.511(2) . ?
C7 H7 0.9300 . ?
C7 C6 1.382(3) . ?
C53 H53A 0.9600 . ?
C53 H53B 0.9600 . ?
C53 H53C 0.9600 . ?
C54 H54A 0.9600 . ?
C54 H54B 0.9600 . ?
C54 H54C 0.9600 . ?
C55 H55A 0.9600 . ?
C55 H55B 0.9600 . ?
C55 H55C 0.9600 . ?
C21 H21A 0.9600 . ?
C21 H21B 0.9600 . ?
C21 H21C 0.9600 . ?
C23 H23A 0.9600 . ?
C23 H23B 0.9600 . ?
C23 H23C 0.9600 . ?
C24 H24A 0.9600 . ?
C24 H24B 0.9600 . ?
C24 H24C 0.9600 . ?
C50 H50A 0.9600 . ?
C50 H50B 0.9600 . ?
C50 H50C 0.9600 . ?
C6 C5 1.383(3) . ?
C6 C27 1.515(3) . ?
C56 H56A 0.9600 . ?
C56 H56B 0.9600 . ?
C56 H56C 0.9600 . ?
C26 H26A 0.9600 . ?
C26 H26B 0.9600 . ?
C26 H26C 0.9600 . ?
C5 H5 0.9300 . ?
C20 H20A 0.9600 . ?
C20 H20B 0.9600 . ?
C20 H20C 0.9600 . ?
C25 H25A 0.9600 . ?
C25 H25B 0.9600 . ?
C25 H25C 0.9600 . ?
C68 H68 0.9300 . ?
C68 C67 1.359(3) . ?
C68 C69 1.365(4) . ?
C22 H22A 0.9600 . ?
C22 H22B 0.9600 . ?
C22 H22C 0.9600 . ?
C49 H49A 0.9600 . ?
C49 H49B 0.9600 . ?
C49 H49C 0.9600 . ?
C67 H67 0.9300 . ?
C67 C66 1.361(4) . ?
C27 H27A 0.9600 . ?
C27 H27B 0.9600 . ?
C27 H27C 0.9600 . ?
C69 C1 1.445(7) . ?
C69 C0AA 1.467(6) . ?
C66 H66 0.9300 . ?
C66 C2 1.304(7) . ?
C1 H1 0.9300 . ?
C1 C2 1.369(8) . ?
C2 H2 0.9300 . ?
C0AA H0AA 0.9600 . ?
C0AA H0AB 0.9600 . ?
C0AA H0AC 0.9600 . ?
